data_7020269
loop_
_publ_author_name
'Kr\"uger, Christoph'
'Sato, Hiroki'
'Matsumoto, Takuto'
'Shiga, Takuya'
'Newton, Graham N.'
'Renz, Franz'
'Oshio, Hiroki'

_publ_section_title
;
 A rectangular Ni-Fe cluster with unusual cyanide bridges.
;
_journal_issue 37
_journal_name_full 'Dalton transactions (Cambridge, England : 2003)'
_journal_page_first 11270
_journal_page_last 11272
_journal_paper_doi 10.1039/c2dt31152f
_journal_volume 41
_journal_year 2012
_chemical_formula_moiety 'C35 H22 Fe2 K4 N16 O, 0.22(C2 O2), 0.57(C O), H0.50, H0.50, H'
_chemical_formula_sum 'C36 H26 Fe2 K4 N16 O2'
_chemical_formula_weight 982.83
_chemical_name_systematic
;
?
;
_space_group_IT_number 14
_symmetry_cell_setting monoclinic
_symmetry_space_group_name_Hall '-P 2ybc'
_symmetry_space_group_name_H-M 'P 1 21/c 1'
_atom_sites_solution_hydrogens geom
_atom_sites_solution_primary direct
_atom_sites_solution_secondary difmap
_audit_creation_method SHELXL-97
_cell_angle_alpha 90.00
_cell_angle_beta 99.789(7)
_cell_angle_gamma 90.00
_cell_formula_units_Z 4
_cell_length_a 8.408(4)
_cell_length_b 20.572(10)
_cell_length_c 24.726(13)
_cell_measurement_reflns_used 5847
_cell_measurement_temperature 100(2)
_cell_measurement_theta_max 25.607
_cell_measurement_theta_min 2.648
_cell_volume 4215(4)
_computing_cell_refinement 'Bruker SMART'
_computing_data_collection 'Bruker SMART'
_computing_data_reduction 'Bruker SAINT'
_computing_molecular_graphics 'Bruker SHELXTL'
_computing_publication_material 'Bruker SHELXTL'
_computing_structure_refinement 'Bruker SHELXTL'
_computing_structure_solution 'Bruker SHELXTL'
_diffrn_ambient_temperature 100(2)
_diffrn_detector_area_resol_mean 8.366
_diffrn_measured_fraction_theta_full 0.986
_diffrn_measured_fraction_theta_max 0.986
_diffrn_measurement_device_type 'CCD area detector'
_diffrn_measurement_method 'phi and omega scans'
_diffrn_radiation_monochromator graphite
_diffrn_radiation_source 'fine-focus sealed tube'
_diffrn_radiation_type MoK\a
_diffrn_radiation_wavelength 0.71073
_diffrn_reflns_av_R_equivalents 0.1217
_diffrn_reflns_av_sigmaI/netI 0.1179
_diffrn_reflns_limit_h_max 9
_diffrn_reflns_limit_h_min -10
_diffrn_reflns_limit_k_max 26
_diffrn_reflns_limit_k_min -25
_diffrn_reflns_limit_l_max 32
_diffrn_reflns_limit_l_min -32
_diffrn_reflns_number 25983
_diffrn_reflns_theta_full 27.50
_diffrn_reflns_theta_max 27.50
_diffrn_reflns_theta_min 1.30
_diffrn_standards_number 177
_exptl_absorpt_coefficient_mu 1.138
_exptl_absorpt_correction_T_max 0.9045
_exptl_absorpt_correction_T_min 0.7961
_exptl_absorpt_correction_type empirical
_exptl_absorpt_process_details SADABS
_exptl_crystal_colour purple
_exptl_crystal_density_diffrn 1.549
_exptl_crystal_density_method 'not measured'
_exptl_crystal_description needles
_exptl_crystal_F_000 1992
_exptl_crystal_size_max 0.21
_exptl_crystal_size_mid 0.11
_exptl_crystal_size_min 0.09
_refine_diff_density_max 2.045
_refine_diff_density_min -1.210
_refine_diff_density_rms 0.147
_refine_ls_extinction_method none
_refine_ls_goodness_of_fit_ref 0.954
_refine_ls_hydrogen_treatment constr
_refine_ls_matrix_type full
_refine_ls_number_parameters 563
_refine_ls_number_reflns 9551
_refine_ls_number_restraints 28
_refine_ls_restrained_S_all 0.955
_refine_ls_R_factor_all 0.1089
_refine_ls_R_factor_gt 0.0740
_refine_ls_shift/su_max 0.000
_refine_ls_shift/su_mean 0.000
_refine_ls_structure_factor_coef Fsqd
_refine_ls_weighting_details 'calc w=1/[\s^2^(Fo^2^)+(0.1125P)^2^+0.0000P] where P=(Fo^2^+2Fc^2^)/3'
_refine_ls_weighting_scheme calc
_refine_ls_wR_factor_gt 0.1833
_refine_ls_wR_factor_ref 0.2024
_reflns_number_gt 6054
_reflns_number_total 9551
_reflns_threshold_expression >2sigma(I)
_cod_data_source_file c2dt31152f.txt
_cod_data_source_block Comp1
_cod_depositor_comments
;
The following automatic conversions were performed:

'_symmetry_cell_setting' value 'Monoclinic' changed to 'monoclinic'
according to /home/saulius/struct/CIF-dictionaries/cif_core.dic
dictionary named 'cif_core.dic' version 2.4.2 from 2011-04-26.

Automatic conversion script
Id: cif_fix_values 1891 2012-01-12 08:04:46Z andrius 
;
_cod_original_sg_symbol_H-M 'P 21/c'
_cod_database_code 7020269

loop_
_symmetry_equiv_pos_as_xyz
'x, y, z'
'-x, y+1/2, -z+1/2'
'-x, -y, -z'
'x, -y-1/2, z-1/2'

loop_
_atom_site_label
_atom_site_type_symbol
_atom_site_fract_x
_atom_site_fract_y
_atom_site_fract_z
_atom_site_U_iso_or_equiv
_atom_site_adp_type
_atom_site_occupancy
_atom_site_symmetry_multiplicity
_atom_site_calc_flag
_atom_site_refinement_flags
_atom_site_disorder_assembly
_atom_site_disorder_group
K1 K -0.11751(14) -0.12776(5) 0.17658(4) 0.0336(3) Uani 1 1 d . . .
K2 K -0.9723(2) -0.19475(6) 0.02890(5) 0.0561(4) Uani 1 1 d . . .
K3 K 0.30716(13) -0.07096(5) 0.13325(4) 0.0274(2) Uani 1 1 d . . .
K4 K -0.36418(15) -0.07648(7) 0.00412(5) 0.0454(3) Uani 1 1 d . . .
Fe1 Fe -0.53645(9) -0.27632(3) 0.13203(3) 0.0295(2) Uani 1 1 d . . .
Fe2 Fe -0.11373(8) 0.06364(3) 0.10587(2) 0.02091(17) Uani 1 1 d . . .
C1 C -0.4419(8) -0.2019(3) 0.1053(2) 0.0496(16) Uani 1 1 d . . .
C2 C -0.6647(7) -0.2890(2) 0.0604(2) 0.0347(12) Uani 1 1 d . . .
C3 C -0.7243(7) -0.2257(2) 0.14733(19) 0.0293(11) Uani 1 1 d . . .
C4 C -0.3692(8) -0.3294(3) 0.1083(2) 0.0395(13) Uani 1 1 d . . .
C5 C -0.5508(6) -0.3624(2) 0.2212(2) 0.0291(11) Uani 1 1 d . . .
C6 C -0.5917(6) -0.4151(2) 0.2516(2) 0.0316(11) Uani 1 1 d . . .
H6 H -0.5416 -0.4207 0.2887 0.038 Uiso 1 1 calc R . .
C7 C -0.7045(7) -0.4586(2) 0.2274(2) 0.0371(13) Uani 1 1 d . . .
H7 H -0.7331 -0.4949 0.2474 0.045 Uiso 1 1 calc R . .
C8 C -0.7775(7) -0.4492(2) 0.1728(2) 0.0395(13) Uani 1 1 d . . .
H8 H -0.8578 -0.4784 0.1555 0.047 Uiso 1 1 calc R . .
C9 C -0.7310(7) -0.3965(2) 0.1444(2) 0.0344(12) Uani 1 1 d . . .
H9 H -0.7798 -0.3902 0.1072 0.041 Uiso 1 1 calc R . .
C10 C -0.4348(6) -0.3123(2) 0.24126(18) 0.0245(10) Uani 1 1 d . . .
C11 C -0.3384(6) -0.2959(2) 0.2897(2) 0.0285(10) Uani 1 1 d . . .
H11 H -0.3275 -0.3179 0.3239 0.034 Uiso 1 1 calc R . .
C12 C -0.2597(6) -0.2391(2) 0.27741(19) 0.0255(10) Uani 1 1 d . . .
C13 C -0.1461(6) -0.1973(2) 0.31425(18) 0.0265(10) Uani 1 1 d . . .
C14 C -0.0998(7) -0.2127(2) 0.3690(2) 0.0347(12) Uani 1 1 d . . .
H14 H -0.1347 -0.2521 0.3834 0.042 Uiso 1 1 calc R . .
C15 C -0.0013(7) -0.1698(3) 0.4028(2) 0.0411(13) Uani 1 1 d . . .
H15 H 0.0307 -0.1790 0.4407 0.049 Uiso 1 1 calc R . .
C16 C 0.0494(7) -0.1138(3) 0.3806(2) 0.0422(13) Uani 1 1 d . . .
H16 H 0.1165 -0.0835 0.4028 0.051 Uiso 1 1 calc R . .
C17 C 0.0007(7) -0.1027(2) 0.3255(2) 0.0373(12) Uani 1 1 d . . .
H17 H 0.0372 -0.0641 0.3104 0.045 Uiso 1 1 calc R . .
C18 C -0.0584(6) -0.0202(2) 0.08145(17) 0.0257(10) Uani 1 1 d . . .
C19 C -0.2288(6) 0.0811(2) 0.03261(19) 0.0252(10) Uani 1 1 d . . .
C20 C 0.0705(6) 0.1046(2) 0.08187(17) 0.0238(9) Uani 1 1 d . . .
C21 C -0.3191(8) 0.0285(2) 0.1178(2) 0.0435(15) Uani 1 1 d . . .
C22 C -0.0952(6) 0.1521(2) 0.19552(18) 0.0240(10) Uani 1 1 d . . .
C23 C -0.1257(6) 0.2045(2) 0.2276(2) 0.0282(10) Uani 1 1 d . . .
H23 H -0.0760 0.2070 0.2651 0.034 Uiso 1 1 calc R . .
C24 C -0.2292(6) 0.2530(2) 0.2044(2) 0.0337(12) Uani 1 1 d . . .
H24 H -0.2509 0.2894 0.2257 0.040 Uiso 1 1 calc R . .
C25 C -0.3005(6) 0.2481(2) 0.1503(2) 0.0342(12) Uani 1 1 d . . .
H25 H -0.3724 0.2809 0.1338 0.041 Uiso 1 1 calc R . .
C26 C -0.2665(6) 0.1949(2) 0.1200(2) 0.0307(11) Uani 1 1 d . . .
H26 H -0.3156 0.1920 0.0826 0.037 Uiso 1 1 calc R . .
C27 C 0.0080(6) 0.09779(19) 0.21419(17) 0.0221(9) Uani 1 1 d . . .
C28 C 0.1173(6) 0.0820(2) 0.25987(18) 0.0237(9) Uani 1 1 d . . .
H28 H 0.1454 0.1064 0.2928 0.028 Uiso 1 1 calc R . .
C29 C 0.1783(6) 0.02122(19) 0.24680(17) 0.0226(9) Uani 1 1 d . . .
C30 C 0.3061(6) -0.0181(2) 0.27994(18) 0.0239(10) Uani 1 1 d . . .
C31 C 0.3548(6) -0.0055(2) 0.33600(19) 0.0313(11) Uani 1 1 d . . .
H31 H 0.3085 0.0292 0.3533 0.038 Uiso 1 1 calc R . .
C32 C 0.4719(7) -0.0449(3) 0.3654(2) 0.0379(12) Uani 1 1 d . . .
H32 H 0.5047 -0.0384 0.4038 0.046 Uiso 1 1 calc R . .
C33 C 0.5406(7) -0.0934(2) 0.3391(2) 0.0359(12) Uani 1 1 d . . .
H33 H 0.6230 -0.1203 0.3584 0.043 Uiso 1 1 calc R . .
C34 C 0.4860(7) -0.1019(2) 0.2832(2) 0.0339(12) Uani 1 1 d . . .
H34 H 0.5337 -0.1355 0.2650 0.041 Uiso 1 1 calc R . .
N1 N -0.3781(8) -0.1571(3) 0.0910(3) 0.087(2) Uani 1 1 d . . .
N2 N -0.7481(7) -0.2926(2) 0.0180(2) 0.0500(13) Uani 1 1 d . . .
N3 N -0.8372(6) -0.19698(19) 0.15332(16) 0.0349(10) Uani 1 1 d . . .
N4 N -0.2661(7) -0.3595(3) 0.0954(2) 0.0539(14) Uani 1 1 d . . .
N5 N -0.6186(5) -0.35414(17) 0.16793(16) 0.0278(9) Uani 1 1 d . . .
N6 N -0.4144(5) -0.26693(18) 0.20254(15) 0.0275(9) Uani 1 1 d . . .
N7 N -0.3045(5) -0.22185(18) 0.22422(16) 0.0276(9) Uani 1 1 d . . .
N8 N -0.0958(5) -0.14300(19) 0.29166(16) 0.0318(9) Uani 1 1 d . . .
N9 N -0.0325(5) -0.07311(17) 0.06965(14) 0.0280(9) Uani 1 1 d . . .
N10 N -0.2995(6) 0.0863(2) -0.01197(18) 0.0419(11) Uani 1 1 d . . .
N11 N 0.1791(6) 0.1296(2) 0.06707(17) 0.0383(11) Uani 1 1 d . . .
N12 N -0.4449(9) 0.0093(3) 0.1193(3) 0.094(3) Uani 1 1 d . . .
N13 N -0.1671(5) 0.14729(16) 0.14165(15) 0.0226(8) Uani 1 1 d . . .
N14 N 0.0047(5) 0.04901(16) 0.17682(14) 0.0250(8) Uani 1 1 d . . .
N15 N 0.1102(5) 0.00159(17) 0.19682(14) 0.0270(9) Uani 1 1 d . . .
N16 N 0.3705(5) -0.06577(17) 0.25352(16) 0.0289(9) Uani 1 1 d . . .
O1SA O 0.0888(12) 0.0377(5) 0.4400(4) 0.064(4) Uani 0.432(11) 1 d PDU A 1
H45 H 0.1941 0.0374 0.4463 0.095 Uiso 0.50 1 d PD B 1
C1SA C 0.039(2) 0.0301(7) 0.4908(5) 0.048(4) Uani 0.432(11) 1 d PDU A 1
H42 H 0.1331 0.0343 0.5202 0.072 Uiso 0.50 1 calc PR A 1
H43 H -0.0093 -0.0129 0.4927 0.072 Uiso 0.50 1 calc PR A 1
H44 H -0.0399 0.0638 0.4952 0.072 Uiso 0.50 1 calc PR A 1
O1SB O 0.313(3) -0.0188(12) 0.5014(7) 0.247(12) Uani 0.568(11) 1 d PDU A 2
H46 H 0.3179 -0.0164 0.4667 0.371 Uiso 0.50 1 d PD C 2
C1SB C 0.184(2) 0.0254(10) 0.5064(8) 0.106(6) Uani 0.568(11) 1 d PDU A 2
H38 H 0.2184 0.0552 0.5370 0.159 Uiso 0.50 1 calc PR A 2
H39 H 0.0893 0.0008 0.5132 0.159 Uiso 0.50 1 calc PR A 2
H40 H 0.1555 0.0504 0.4723 0.159 Uiso 0.50 1 calc PR A 2
O1 O -1.2104(8) -0.2806(4) 0.0027(2) 0.131(3) Uani 1 1 d . . .
H1 H -1.1870 -0.3217 0.0196 0.157 Uiso 1 1 calc R . .
C35 C -1.3645(9) -0.2780(4) -0.0311(3) 0.074(2) Uani 1 1 d . . .
H35 H -1.4365 -0.2505 -0.0136 0.112 Uiso 1 1 calc R . .
H36 H -1.4095 -0.3220 -0.0360 0.112 Uiso 1 1 calc R . .
H37 H -1.3541 -0.2598 -0.0669 0.112 Uiso 1 1 calc R . .

loop_
_atom_site_aniso_label
_atom_site_aniso_U_11
_atom_site_aniso_U_22
_atom_site_aniso_U_33
_atom_site_aniso_U_23
_atom_site_aniso_U_13
_atom_site_aniso_U_12
K1 0.0382(7) 0.0380(6) 0.0272(5) 0.0042(4) 0.0132(4) -0.0028(5)
K2 0.0876(11) 0.0325(6) 0.0386(7) -0.0111(5) -0.0168(7) 0.0221(7)
K3 0.0307(6) 0.0277(5) 0.0257(5) -0.0016(4) 0.0106(4) -0.0070(4)
K4 0.0341(7) 0.0701(9) 0.0327(6) -0.0041(6) 0.0082(5) 0.0034(6)
Fe1 0.0383(4) 0.0191(3) 0.0293(4) 0.0031(3) 0.0004(3) 0.0015(3)
Fe2 0.0292(4) 0.0157(3) 0.0190(3) -0.0007(2) 0.0075(3) 0.0003(3)
C1 0.055(4) 0.034(3) 0.052(4) 0.017(3) -0.013(3) -0.007(3)
C2 0.045(3) 0.025(2) 0.032(3) 0.000(2) 0.000(2) 0.008(2)
C3 0.041(3) 0.017(2) 0.027(2) 0.0007(18) -0.002(2) -0.001(2)
C4 0.056(4) 0.035(3) 0.029(3) 0.012(2) 0.012(3) -0.001(3)
C5 0.035(3) 0.018(2) 0.037(3) 0.0002(19) 0.014(2) 0.006(2)
C6 0.039(3) 0.025(2) 0.035(3) 0.003(2) 0.016(2) 0.009(2)
C7 0.042(3) 0.023(2) 0.053(3) 0.001(2) 0.023(3) 0.000(2)
C8 0.042(3) 0.026(2) 0.054(4) -0.007(2) 0.019(3) -0.003(2)
C9 0.040(3) 0.023(2) 0.042(3) -0.002(2) 0.010(2) 0.000(2)
C10 0.029(3) 0.018(2) 0.029(2) 0.0011(17) 0.0116(19) 0.0128(19)
C11 0.034(3) 0.023(2) 0.032(3) 0.0042(19) 0.015(2) 0.006(2)
C12 0.027(3) 0.023(2) 0.028(2) 0.0020(18) 0.0092(19) 0.0070(19)
C13 0.032(3) 0.023(2) 0.025(2) 0.0030(18) 0.0063(19) 0.006(2)
C14 0.044(3) 0.031(3) 0.030(3) 0.005(2) 0.008(2) 0.004(2)
C15 0.051(4) 0.042(3) 0.028(3) 0.005(2) 0.002(2) 0.006(3)
C16 0.046(4) 0.039(3) 0.041(3) -0.002(2) 0.003(2) -0.002(3)
C17 0.039(3) 0.034(3) 0.039(3) 0.005(2) 0.006(2) -0.004(2)
C18 0.037(3) 0.026(2) 0.015(2) 0.0028(17) 0.0034(18) 0.000(2)
C19 0.025(2) 0.025(2) 0.027(2) -0.0006(18) 0.0067(19) 0.0021(19)
C20 0.030(3) 0.025(2) 0.017(2) -0.0043(17) 0.0046(18) 0.000(2)
C21 0.063(4) 0.031(3) 0.047(3) -0.023(2) 0.038(3) -0.018(3)
C22 0.029(3) 0.0159(19) 0.030(2) -0.0056(17) 0.0121(19) -0.0068(18)
C23 0.033(3) 0.019(2) 0.034(3) -0.0091(18) 0.010(2) -0.008(2)
C24 0.035(3) 0.021(2) 0.048(3) -0.013(2) 0.016(2) -0.004(2)
C25 0.031(3) 0.020(2) 0.052(3) -0.007(2) 0.006(2) 0.003(2)
C26 0.028(3) 0.026(2) 0.038(3) -0.004(2) 0.005(2) 0.002(2)
C27 0.028(2) 0.017(2) 0.024(2) -0.0028(16) 0.0105(18) -0.0037(18)
C28 0.028(3) 0.022(2) 0.023(2) -0.0041(17) 0.0095(18) -0.0042(19)
C29 0.031(3) 0.0155(19) 0.021(2) 0.0027(16) 0.0056(18) -0.0031(18)
C30 0.029(3) 0.017(2) 0.026(2) 0.0008(17) 0.0054(18) -0.0024(19)
C31 0.038(3) 0.028(2) 0.029(3) -0.0013(19) 0.009(2) 0.001(2)
C32 0.046(3) 0.044(3) 0.023(3) 0.006(2) 0.003(2) -0.001(3)
C33 0.037(3) 0.031(3) 0.040(3) 0.006(2) 0.008(2) 0.000(2)
C34 0.040(3) 0.022(2) 0.043(3) 0.002(2) 0.013(2) 0.003(2)
N1 0.082(5) 0.068(4) 0.092(5) 0.057(3) -0.045(4) -0.037(4)
N2 0.056(3) 0.046(3) 0.044(3) -0.009(2) -0.002(2) 0.004(3)
N3 0.046(3) 0.025(2) 0.030(2) 0.0015(17) -0.0017(19) 0.003(2)
N4 0.054(3) 0.064(3) 0.049(3) 0.017(3) 0.023(3) 0.019(3)
N5 0.036(2) 0.0182(18) 0.030(2) -0.0013(15) 0.0070(17) 0.0029(17)
N6 0.032(2) 0.0245(19) 0.025(2) 0.0036(15) 0.0024(16) 0.0039(17)
N7 0.032(2) 0.0236(19) 0.028(2) 0.0041(15) 0.0063(17) 0.0008(17)
N8 0.037(3) 0.030(2) 0.029(2) 0.0015(17) 0.0093(18) 0.0001(19)
N9 0.044(3) 0.0204(19) 0.0196(19) -0.0035(15) 0.0062(17) 0.0057(18)
N10 0.036(3) 0.055(3) 0.033(3) -0.001(2) 0.003(2) 0.015(2)
N11 0.041(3) 0.043(3) 0.034(2) -0.0095(19) 0.015(2) -0.006(2)
N12 0.096(5) 0.090(5) 0.119(6) -0.070(4) 0.080(5) -0.066(4)
N13 0.028(2) 0.0137(16) 0.028(2) 0.0004(14) 0.0105(16) 0.0006(15)
N14 0.041(2) 0.0159(17) 0.0183(18) -0.0021(14) 0.0068(16) 0.0009(17)
N15 0.048(3) 0.0157(17) 0.0183(19) -0.0012(14) 0.0076(17) 0.0024(17)
N16 0.036(2) 0.0204(18) 0.032(2) 0.0011(16) 0.0083(17) 0.0002(17)
O1SA 0.068(5) 0.065(5) 0.059(5) -0.005(4) 0.015(4) -0.005(4)
C1SA 0.059(6) 0.046(5) 0.040(5) 0.004(4) 0.012(4) 0.004(4)
O1SB 0.250(12) 0.249(12) 0.241(12) -0.006(5) 0.039(5) -0.003(5)
C1SB 0.109(8) 0.101(7) 0.108(7) 0.001(5) 0.015(5) -0.002(5)
O1 0.082(5) 0.228(9) 0.078(4) 0.070(5) 0.000(3) -0.067(5)
C35 0.056(5) 0.111(6) 0.058(5) 0.011(4) 0.016(4) -0.023(5)

loop_
_atom_type_symbol
_atom_type_description
_atom_type_scat_dispersion_real
_atom_type_scat_dispersion_imag
_atom_type_scat_source
C C 0.0033 0.0016 'International Tables Vol C Tables 4.2.6.8 and 6.1.1.4'
H H 0.0000 0.0000 'International Tables Vol C Tables 4.2.6.8 and 6.1.1.4'
N N 0.0061 0.0033 'International Tables Vol C Tables 4.2.6.8 and 6.1.1.4'
O O 0.0106 0.0060 'International Tables Vol C Tables 4.2.6.8 and 6.1.1.4'
K K 0.2009 0.2494 'International Tables Vol C Tables 4.2.6.8 and 6.1.1.4'
Fe Fe 0.3463 0.8444 'International Tables Vol C Tables 4.2.6.8 and 6.1.1.4'

loop_
_geom_angle_atom_site_label_1
_geom_angle_atom_site_label_2
_geom_angle_atom_site_label_3
_geom_angle
_geom_angle_site_symmetry_1
_geom_angle_site_symmetry_3
N8 K1 N1 129.31(17) . .
N8 K1 N7 57.32(12) . .
N1 K1 N7 75.84(15) . .
N8 K1 N3 103.26(12) . 1_655
N1 K1 N3 107.38(19) . 1_655
N7 K1 N3 105.73(12) . 1_655
N8 K1 N9 156.97(12) . .
N1 K1 N9 72.48(16) . .
N7 K1 N9 145.61(12) . .
N3 K1 N9 72.06(11) 1_655 .
N8 K1 N15 90.02(11) . .
N1 K1 N15 130.17(13) . .
N7 K1 N15 146.55(11) . .
N3 K1 N15 87.44(12) 1_655 .
N9 K1 N15 67.48(10) . .
N8 K1 C18 142.22(12) . .
N1 K1 C18 78.68(14) . .
N7 K1 C18 153.74(12) . .
N3 K1 C18 87.83(12) 1_655 .
N9 K1 C18 20.33(10) . .
N15 K1 C18 54.01(10) . .
N8 K1 C1 112.63(14) . .
N1 K1 C1 19.24(13) . .
N7 K1 C1 57.01(13) . .
N3 K1 C1 106.79(15) 1_655 .
N9 K1 C1 90.08(14) . .
N15 K1 C1 148.70(12) . .
C18 K1 C1 97.87(13) . .
N8 K1 K3 97.93(9) . 1_455
N1 K1 K3 44.10(17) . 1_455
N7 K1 K3 70.26(9) . 1_455
N3 K1 K3 151.45(9) 1_655 1_455
N9 K1 K3 95.16(9) . 1_455
N15 K1 K3 111.68(8) . 1_455
C18 K1 K3 87.00(9) . 1_455
C1 K1 K3 46.44(11) . 1_455
O1 K2 N9 120.6(2) . 1_455
O1 K2 N2 89.5(2) . .
N9 K2 N2 148.17(15) 1_455 .
O1 K2 N11 78.11(17) . 3_455
N9 K2 N11 76.60(12) 1_455 3_455
N2 K2 N11 123.51(14) . 3_455
O1 K2 N3 111.43(15) . .
N9 K2 N3 73.21(11) 1_455 .
N2 K2 N3 86.89(14) . .
N11 K2 N3 148.94(12) 3_455 .
O1 K2 N10 158.90(15) . 3_455
N9 K2 N10 66.82(12) 1_455 3_455
N2 K2 N10 88.92(15) . 3_455
N11 K2 N10 85.30(12) 3_455 3_455
N3 K2 N10 89.48(12) . 3_455
O1 K2 C3 114.59(16) . .
N9 K2 C3 88.79(12) 1_455 .
N2 K2 C3 67.61(14) . .
N11 K2 C3 164.47(12) 3_455 .
N3 K2 C3 20.01(11) . .
N10 K2 C3 84.08(12) 3_455 .
O1 K2 C19 139.34(15) . 3_455
N9 K2 C19 71.15(12) 1_455 3_455
N2 K2 C19 93.29(14) . 3_455
N11 K2 C19 66.71(12) 3_455 3_455
N3 K2 C19 109.22(12) . 3_455
N10 K2 C19 20.03(11) 3_455 3_455
C3 K2 C19 103.81(13) . 3_455
O1 K2 K1 96.28(16) . 1_455
N9 K2 K1 45.78(8) 1_455 1_455
N2 K2 K1 127.51(11) . 1_455
N11 K2 K1 108.67(9) 3_455 1_455
N3 K2 K1 42.65(9) . 1_455
N10 K2 K1 101.36(9) 3_455 1_455
C3 K2 K1 62.65(10) . 1_455
C19 K2 K1 113.41(9) 3_455 1_455
N12 K3 N15 106.13(15) 1_655 .
N12 K3 N16 95.48(17) 1_655 .
N15 K3 N16 56.69(11) . .
N12 K3 N3 154.4(2) 1_655 1_655
N15 K3 N3 94.16(12) . 1_655
N16 K3 N3 82.53(11) . 1_655
N12 K3 N10 79.88(17) 1_655 3
N15 K3 N10 132.93(12) . 3
N16 K3 N10 170.10(12) . 3
N3 K3 N10 97.83(13) 1_655 3
N12 K3 N9 128.3(2) 1_655 .
N15 K3 N9 73.23(11) . .
N16 K3 N9 121.44(11) . .
N3 K3 N9 72.16(11) 1_655 .
N10 K3 N9 67.71(12) 3 .
N12 K3 N1 68.54(17) 1_655 1_655
N15 K3 N1 163.84(13) . 1_655
N16 K3 N1 107.81(13) . 1_655
N3 K3 N1 87.64(13) 1_655 1_655
N10 K3 N1 62.39(13) 3 1_655
N9 K3 N1 122.38(13) . 1_655
N12 K3 K2 132.00(13) 1_655 1_655
N15 K3 K2 110.22(10) . 1_655
N16 K3 K2 130.59(8) . 1_655
N3 K3 K2 49.13(8) 1_655 1_655
N10 K3 K2 52.43(10) 3 1_655
N9 K3 K2 42.94(7) . 1_655
N1 K3 K2 83.01(11) 1_655 1_655
N12 K3 K4 50.19(11) 1_655 1_655
N15 K3 K4 149.94(8) . 1_655
N16 K3 K4 133.08(9) . 1_655
N3 K3 K4 114.36(9) 1_655 1_655
N10 K3 K4 38.03(9) 3 1_655
N9 K3 K4 105.49(8) . 1_655
N1 K3 K4 36.67(9) 1_655 1_655
K2 K3 K4 83.92(5) 1_655 1_655
N12 K3 K4 48.32(19) 1_655 3
N15 K3 K4 101.59(8) . 3
N16 K3 K4 134.03(8) . 3
N3 K3 K4 142.85(9) 1_655 3
N10 K3 K4 47.59(10) 3 3
N9 K3 K4 80.47(8) . 3
N1 K3 K4 86.26(9) 1_655 3
K2 K3 K4 93.74(5) 1_655 3
K4 K3 K4 49.76(4) 1_655 3
N12 K3 K1 54.97(19) 1_655 1_655
N15 K3 K1 129.72(9) . 1_655
N16 K3 K1 77.61(9) . 1_655
N3 K3 K1 99.96(10) 1_655 1_655
N10 K3 K1 92.62(9) 3 1_655
N9 K3 K1 156.86(7) . 1_655
N1 K3 K1 34.50(10) 1_655 1_655
K2 K3 K1 115.46(4) 1_655 1_655
K4 K3 K1 57.05(3) 1_655 1_655
K4 K3 K1 95.43(3) 3 1_655
N1 K4 N11 111.4(2) . 3
N1 K4 N10 74.33(17) . 3_455
N11 K4 N10 132.98(14) 3 3_455
N1 K4 N9 75.38(15) . .
N11 K4 N9 77.24(13) 3 .
N10 K4 N9 143.69(12) 3_455 .
N1 K4 C19 91.01(16) . 3_455
N11 K4 C19 118.06(13) 3 3_455
N10 K4 C19 19.27(11) 3_455 3_455
N9 K4 C19 162.89(11) . 3_455
N1 K4 N10 135.50(18) . .
N11 K4 N10 101.24(13) 3 .
N10 K4 N10 104.72(12) 3_455 .
N9 K4 N10 83.57(11) . .
C19 K4 N10 99.72(11) 3_455 .
N1 K4 C19 117.64(17) . .
N11 K4 C19 107.33(13) 3 .
N10 K4 C19 110.19(13) 3_455 .
N9 K4 C19 67.85(11) . .
C19 K4 C19 111.23(10) 3_455 .
N10 K4 C19 19.45(10) . .
N1 K4 N12 68.1(2) . .
N11 K4 N12 157.19(16) 3 .
N10 K4 N12 69.68(15) 3_455 .
N9 K4 N12 80.76(16) . .
C19 K4 N12 84.58(15) 3_455 .
N10 K4 N12 70.10(14) . .
C19 K4 N12 57.86(12) . .
N1 K4 C21 75.94(19) . .
N11 K4 C21 139.14(15) 3 .
N10 K4 C21 87.88(14) 3_455 .
N9 K4 C21 65.59(13) . .
C19 K4 C21 101.43(13) 3_455 .
N10 K4 C21 59.64(12) . .
C19 K4 C21 43.62(11) . .
N12 K4 C21 18.61(13) . .
N1 K4 K2 70.10(17) . 1_655
N11 K4 K2 47.83(10) 3 1_655
N10 K4 K2 136.92(11) 3_455 1_655
N9 K4 K2 43.17(7) . 1_655
C19 K4 K2 141.33(9) 3_455 1_655
N10 K4 K2 117.57(9) . 1_655
C19 K4 K2 107.43(9) . 1_655
N12 K4 K2 116.27(15) . 1_655
C21 K4 K2 105.86(12) . 1_655
N1 K4 K3 49.70(18) . 1_455
N11 K4 K3 158.13(10) 3 1_455
N10 K4 K3 40.10(9) 3_455 1_455
N9 K4 K3 103.95(9) . 1_455
C19 K4 K3 58.96(8) 3_455 1_455
N10 K4 K3 100.58(8) . 1_455
C19 K4 K3 92.96(8) . 1_455
N12 K4 K3 36.60(9) . 1_455
C21 K4 K3 54.63(9) . 1_455
K2 K4 K3 118.80(4) 1_655 1_455
N1 K4 K3 174.97(13) . 3
N11 K4 K3 69.70(10) 3 3
N10 K4 K3 108.72(10) 3_455 3
N9 K4 K3 100.33(8) . 3
C19 K4 K3 92.71(8) 3_455 3
N10 K4 K3 40.34(8) . 3
C19 K4 K3 57.75(8) . 3
N12 K4 K3 108.87(13) . 3
C21 K4 K3 99.98(10) . 3
K2 K4 K3 108.68(4) 1_655 3
K3 K4 K3 130.24(4) 1_455 3
N6 Fe1 C1 92.6(2) . .
N6 Fe1 C2 177.92(19) . .
C1 Fe1 C2 89.5(2) . .
N6 Fe1 C4 91.6(2) . .
C1 Fe1 C4 88.9(3) . .
C2 Fe1 C4 88.1(2) . .
N6 Fe1 C3 95.53(18) . .
C1 Fe1 C3 92.1(2) . .
C2 Fe1 C3 84.7(2) . .
C4 Fe1 C3 172.7(2) . .
N6 Fe1 N5 81.17(16) . .
C1 Fe1 N5 173.7(2) . .
C2 Fe1 N5 96.76(19) . .
C4 Fe1 N5 90.39(18) . .
C3 Fe1 N5 89.38(18) . .
N14 Fe2 C18 91.81(17) . .
N14 Fe2 C19 177.76(19) . .
C18 Fe2 C19 88.92(18) . .
N14 Fe2 C21 98.1(2) . .
C18 Fe2 C21 89.0(2) . .
C19 Fe2 C21 84.0(2) . .
N14 Fe2 C20 91.79(18) . .
C18 Fe2 C20 92.61(19) . .
C19 Fe2 C20 86.06(19) . .
C21 Fe2 C20 169.9(2) . .
N14 Fe2 N13 81.38(15) . .
C18 Fe2 N13 172.52(16) . .
C19 Fe2 N13 98.01(17) . .
C21 Fe2 N13 88.94(18) . .
C20 Fe2 N13 90.67(16) . .
N1 C1 Fe1 176.7(5) . .
N1 C1 K1 54.3(4) . .
Fe1 C1 K1 122.4(2) . .
N2 C2 Fe1 175.1(5) . .
N3 C3 Fe1 176.3(4) . .
N3 C3 K3 65.8(3) . 1_455
Fe1 C3 K3 114.6(2) . 1_455
N3 C3 K2 67.0(3) . .
Fe1 C3 K2 109.31(18) . .
K3 C3 K2 76.59(10) 1_455 .
N4 C4 Fe1 177.6(6) . .
N5 C5 C6 121.3(5) . .
N5 C5 C10 113.0(4) . .
C6 C5 C10 125.7(5) . .
C7 C6 C5 119.3(5) . .
C7 C6 H6 120.3 . .
C5 C6 H6 120.3 . .
C6 C7 C8 119.4(5) . .
C6 C7 H7 120.3 . .
C8 C7 H7 120.3 . .
C9 C8 C7 118.9(5) . .
C9 C8 H8 120.5 . .
C7 C8 H8 120.5 . .
N5 C9 C8 121.8(5) . .
N5 C9 H9 119.1 . .
C8 C9 H9 119.1 . .
N6 C10 C11 108.5(4) . .
N6 C10 C5 113.8(4) . .
C11 C10 C5 137.6(4) . .
C10 C11 C12 104.3(4) . .
C10 C11 H11 127.9 . .
C12 C11 H11 127.9 . .
N7 C12 C11 111.5(4) . .
N7 C12 C13 119.4(4) . .
C11 C12 C13 129.1(4) . .
N8 C13 C14 122.7(5) . .
N8 C13 C12 116.2(4) . .
C14 C13 C12 121.1(4) . .
C13 C14 C15 118.9(5) . .
C13 C14 H14 120.6 . .
C15 C14 H14 120.6 . .
C16 C15 C14 119.1(5) . .
C16 C15 H15 120.4 . .
C14 C15 H15 120.4 . .
C17 C16 C15 118.4(5) . .
C17 C16 H16 120.8 . .
C15 C16 H16 120.8 . .
N8 C17 C16 124.1(5) . .
N8 C17 H17 118.0 . .
C16 C17 H17 118.0 . .
N9 C18 Fe2 174.3(4) . .
N9 C18 K1 67.0(3) . .
Fe2 C18 K1 107.65(17) . .
N10 C19 Fe2 174.7(4) . .
N10 C19 K4 54.5(3) . 3_455
Fe2 C19 K4 124.51(19) . 3_455
N10 C19 K2 74.0(3) . 3_455
Fe2 C19 K2 109.82(19) . 3_455
K4 C19 K2 117.15(14) 3_455 3_455
N10 C19 K4 78.3(3) . .
Fe2 C19 K4 96.41(16) . .
K4 C19 K4 68.77(10) 3_455 .
K2 C19 K4 136.43(14) 3_455 .
N11 C20 Fe2 179.1(5) . .
N12 C21 Fe2 173.0(7) . .
N12 C21 K4 80.7(4) . .
Fe2 C21 K4 94.90(16) . .
N13 C22 C23 121.2(4) . .
N13 C22 C27 113.4(4) . .
C23 C22 C27 125.3(4) . .
C24 C23 C22 119.2(5) . .
C24 C23 H23 120.4 . .
C22 C23 H23 120.4 . .
C25 C24 C23 119.3(4) . .
C25 C24 H24 120.4 . .
C23 C24 H24 120.4 . .
C24 C25 C26 119.3(5) . .
C24 C25 H25 120.3 . .
C26 C25 H25 120.3 . .
N13 C26 C25 122.4(5) . .
N13 C26 H26 118.8 . .
C25 C26 H26 118.8 . .
N14 C27 C28 108.6(4) . .
N14 C27 C22 114.3(4) . .
C28 C27 C22 137.0(4) . .
C27 C28 C29 103.9(4) . .
C27 C28 H28 128.0 . .
C29 C28 H28 128.0 . .
N15 C29 C28 111.4(4) . .
N15 C29 C30 120.4(4) . .
C28 C29 C30 128.2(4) . .
N16 C30 C31 122.9(4) . .
N16 C30 C29 116.5(4) . .
C31 C30 C29 120.7(4) . .
C32 C31 C30 118.3(4) . .
C32 C31 H31 120.8 . .
C30 C31 H31 120.8 . .
C33 C32 C31 119.7(5) . .
C33 C32 H32 120.1 . .
C31 C32 H32 120.1 . .
C32 C33 C34 118.0(5) . .
C32 C33 H33 121.0 . .
C34 C33 H33 121.0 . .
N16 C34 C33 124.1(5) . .
N16 C34 H34 118.0 . .
C33 C34 H34 118.0 . .
C1 N1 K4 144.2(5) . .
C1 N1 K1 106.4(4) . .
K4 N1 K1 109.0(2) . .
C1 N1 K3 126.2(5) . 1_655
K4 N1 K3 78.80(14) . 1_655
K1 N1 K3 44.10(14) . 1_655
C2 N2 K2 100.3(4) . .
C3 N3 K1 175.8(4) . 1_455
C3 N3 K3 93.3(3) . 1_455
K1 N3 K3 88.47(12) 1_455 1_455
C3 N3 K2 92.9(3) . .
K1 N3 K2 90.95(13) 1_455 .
K3 N3 K2 84.92(11) 1_455 .
C9 N5 C5 119.2(4) . .
C9 N5 Fe1 126.5(3) . .
C5 N5 Fe1 114.2(3) . .
N7 N6 C10 110.4(4) . .
N7 N6 Fe1 131.8(3) . .
C10 N6 Fe1 117.8(3) . .
C12 N7 N6 105.3(4) . .
C12 N7 K1 119.6(3) . .
N6 N7 K1 133.2(3) . .
C17 N8 C13 116.8(4) . .
C17 N8 K1 119.0(3) . .
C13 N8 K1 122.4(3) . .
C18 N9 K2 173.3(3) . 1_655
C18 N9 K4 87.7(3) . .
K2 N9 K4 89.61(11) 1_655 .
C18 N9 K3 93.2(3) . .
K2 N9 K3 89.28(12) 1_655 .
K4 N9 K3 178.40(14) . .
C18 N9 K1 92.6(3) . .
K2 N9 K1 93.79(11) 1_655 .
K4 N9 K1 97.27(13) . .
K3 N9 K1 83.95(10) . .
C19 N10 K4 106.2(4) . 3_455
C19 N10 K3 148.7(4) . 3
K4 N10 K3 101.87(14) 3_455 3
C19 N10 K2 85.9(3) . 3_455
K4 N10 K2 140.69(17) 3_455 3_455
K3 N10 K2 80.84(12) 3 3_455
C19 N10 K4 82.2(3) . .
K4 N10 K4 75.28(12) 3_455 .
K3 N10 K4 92.07(12) 3 .
K2 N10 K4 144.02(15) 3_455 .
C20 N11 K4 125.7(3) . 3
C20 N11 K2 93.8(4) . 3_455
K4 N11 K2 89.21(13) 3 3_455
C21 N12 K3 162.0(7) . 1_455
C21 N12 K4 80.7(4) . .
K3 N12 K4 93.22(15) 1_455 .
C26 N13 C22 118.6(4) . .
C26 N13 Fe2 128.2(3) . .
C22 N13 Fe2 113.2(3) . .
N15 N14 C27 110.3(4) . .
N15 N14 Fe2 131.5(3) . .
C27 N14 Fe2 117.4(3) . .
C29 N15 N14 105.8(3) . .
C29 N15 K3 117.8(3) . .
N14 N15 K3 125.1(3) . .
C29 N15 K1 122.5(3) . .
N14 N15 K1 101.5(3) . .
K3 N15 K1 82.59(9) . .
C34 N16 C30 117.0(4) . .
C34 N16 K3 121.7(3) . .
C30 N16 K3 120.1(3) . .
C1SA O1SA H45 106.5(12) . .
C1SB O1SB H46 102.5(19) . .
O1SB C1SB H45 81.3(12) . .
O1SB C1SB H38 109.5 . .
O1SB C1SB H39 109.5 . .
H38 C1SB H39 109.5 . .
O1SB C1SB H40 109.5 . .
H38 C1SB H40 109.5 . .
H39 C1SB H40 109.5 . .
C35 O1 K2 133.8(6) . .
C35 O1 H1 113.1 . .
K2 O1 H1 113.1 . .
O1 C35 H35 109.5 . .
O1 C35 H36 109.5 . .
H35 C35 H36 109.5 . .
O1 C35 H37 109.5 . .
H35 C35 H37 109.5 . .
H36 C35 H37 109.5 . .

loop_
_geom_bond_atom_site_label_1
_geom_bond_atom_site_label_2
_geom_bond_distance
_geom_bond_site_symmetry_2
K1 N8 2.837(4) .
K1 N1 2.840(6) .
K1 N7 2.870(4) .
K1 N3 2.894(5) 1_655
K1 N9 3.067(4) .
K1 N15 3.267(4) .
K1 C18 3.328(4) .
K1 C1 3.352(6) .
K1 K3 4.914(3) 1_455
K2 O1 2.665(7) .
K2 N9 2.776(4) 1_455
K2 N2 2.803(5) .
K2 N11 3.007(5) 3_455
K2 N3 3.093(4) .
K2 N10 3.271(5) 3_455
K2 C3 3.355(5) .
K2 C19 3.394(5) 3_455
K2 K1 4.271(2) 1_455
K3 N12 2.726(6) 1_655
K3 N15 2.885(4) .
K3 N16 2.933(4) .
K3 N3 2.940(4) 1_655
K3 N10 3.005(5) 3
K3 N9 3.018(5) .
K3 N1 3.489(8) 1_655
K3 K2 4.075(2) 1_655
K3 K4 4.565(2) 1_655
K3 K4 4.639(2) 3
K3 K1 4.914(3) 1_655
K4 N1 2.732(6) .
K4 N11 2.765(4) 3
K4 N10 2.874(5) 3_455
K4 N9 2.978(5) .
K4 C19 3.390(5) 3_455
K4 N10 3.427(5) .
K4 C19 3.467(5) .
K4 N12 3.512(5) .
K4 C21 3.513(5) .
K4 K2 4.057(2) 1_655
K4 K3 4.565(2) 1_455
K4 K3 4.639(2) 3
Fe1 N6 1.877(4) .
Fe1 C1 1.895(6) .
Fe1 C2 1.929(5) .
Fe1 C4 1.948(6) .
Fe1 C3 1.981(6) .
Fe1 N5 2.009(4) .
Fe2 N14 1.888(4) .
Fe2 C18 1.910(5) .
Fe2 C19 1.936(5) .
Fe2 C21 1.940(6) .
Fe2 C20 1.943(5) .
Fe2 N13 2.020(3) .
C1 N1 1.152(7) .
C2 N2 1.160(7) .
C3 N3 1.149(6) .
C3 K3 3.218(5) 1_455
C4 N4 1.154(7) .
C5 N5 1.355(6) .
C5 C6 1.395(6) .
C5 C10 1.448(7) .
C6 C7 1.365(7) .
C6 H6 0.9500 .
C7 C8 1.398(8) .
C7 H7 0.9500 .
C8 C9 1.383(7) .
C8 H8 0.9500 .
C9 N5 1.344(6) .
C9 H9 0.9500 .
C10 N6 1.368(6) .
C10 C11 1.370(7) .
C11 C12 1.401(6) .
C11 H11 0.9500 .
C12 N7 1.352(6) .
C12 C13 1.478(7) .
C13 N8 1.349(6) .
C13 C14 1.381(7) .
C14 C15 1.389(8) .
C14 H14 0.9500 .
C15 C16 1.374(8) .
C15 H15 0.9500 .
C16 C17 1.373(7) .
C16 H16 0.9500 .
C17 N8 1.348(7) .
C17 H17 0.9500 .
C18 N9 1.158(5) .
C19 N10 1.165(6) .
C19 K4 3.390(5) 3_455
C19 K2 3.394(5) 3_455
C20 N11 1.160(6) .
C21 N12 1.136(8) .
C22 N13 1.369(6) .
C22 C23 1.388(6) .
C22 C27 1.441(6) .
C23 C24 1.383(7) .
C23 H23 0.9500 .
C24 C25 1.375(7) .
C24 H24 0.9500 .
C25 C26 1.382(6) .
C25 H25 0.9500 .
C26 N13 1.339(6) .
C26 H26 0.9500 .
C27 N14 1.361(5) .
C27 C28 1.368(6) .
C28 C29 1.410(6) .
C28 H28 0.9500 .
C29 N15 1.333(6) .
C29 C30 1.477(6) .
C30 N16 1.342(6) .
C30 C31 1.401(6) .
C31 C32 1.383(7) .
C31 H31 0.9500 .
C32 C33 1.372(7) .
C32 H32 0.9500 .
C33 C34 1.391(7) .
C33 H33 0.9500 .
C34 N16 1.339(6) .
C34 H34 0.9500 .
N1 K3 14.142(10) 1_655
N3 K1 2.894(5) 1_455
N3 K3 2.940(4) 1_455
N6 N7 1.354(5) .
N9 K2 2.776(4) 1_655
N10 K4 2.874(5) 3_455
N10 K3 3.005(5) 3
N10 K2 3.271(5) 3_455
N11 K4 2.766(4) 3
N11 K2 3.007(5) 3_455
N12 K3 2.726(6) 1_455
N14 N15 1.354(5) .
O1SA C1SA 1.399(13) .
O1SA H45 0.873(10) .
C1SA H42 0.9800 .
C1SA H43 0.9800 .
C1SA H44 0.9800 .
O1SB C1SB 1.436(10) .
O1SB H46 0.868(15) .
C1SB H45 1.522(18) .
C1SB H38 0.9800 .
C1SB H39 0.9800 .
C1SB H40 0.9800 .
O1 C35 1.418(9) .
O1 H1 0.9500 .
C35 H35 0.9800 .
C35 H36 0.9800 .
C35 H37 0.9800 .
